data_7133412
loop_
_publ_author_name
'Li, Kai'
'Zhao, Zhengxing'
'Qin, Wenling'
'Liu, Yidong'
'Yan, Hailong'

_publ_section_title
;
 Catalytic asymmetric construction of bridged bicyclo[<i>m</i>.3.1] rings
 using an intramolecular Diels-Alder reaction.
;
_journal_issue 71
_journal_name_full 'Chemical communications (Cambridge, England)'
_journal_page_first 9570
_journal_page_last 9573
_journal_paper_doi 10.1039/d4cc02850c
_journal_volume 60
_journal_year 2024
_chemical_formula_moiety '2(C22 H17 Br O2)'
_chemical_formula_sum 'C44 H34 Br2 O4'
_chemical_formula_weight 786.53
_space_group_crystal_system monoclinic
_space_group_IT_number 14
_space_group_name_Hall '-P 2ybc'
_space_group_name_H-M_alt 'P 1 21/c 1'
_atom_sites_solution_hydrogens geom
_atom_sites_solution_primary dual
_audit_creation_date 2022-01-15
_audit_creation_method
;
Olex2 1.5
(compiled 2021.10.07 svn.r9718050b for OlexSys, GUI svn.r6410)
;
_audit_update_record
;
2022-02-11 deposited with the CCDC.	2024-07-23 downloaded from the CCDC.
;
_cell_angle_alpha 90
_cell_angle_beta 92.223(3)
_cell_angle_gamma 90
_cell_formula_units_Z 4
_cell_length_a 28.1188(8)
_cell_length_b 7.6926(2)
_cell_length_c 15.6637(5)
_cell_measurement_reflns_used 8621
_cell_measurement_temperature 200.01(10)
_cell_measurement_theta_max 28.5290
_cell_measurement_theta_min 3.5940
_cell_volume 3385.61(17)
_computing_cell_refinement 'CrysAlisPro 1.171.41.117a (Rigaku OD, 2021)'
_computing_data_collection 'CrysAlisPro 1.171.41.117a (Rigaku OD, 2021)'
_computing_data_reduction 'CrysAlisPro 1.171.41.117a (Rigaku OD, 2021)'
_computing_molecular_graphics 'Olex2 1.5 (Dolomanov et al., 2009)'
_computing_publication_material 'Olex2 1.5 (Dolomanov et al., 2009)'
_computing_structure_refinement 'SHELXL 2018/3 (Sheldrick, 2015)'
_computing_structure_solution 'SHELXT 2018/2 (Sheldrick, 2018)'
_diffrn_ambient_environment N~2~
_diffrn_ambient_temperature 200.01(10)
_diffrn_detector 'CCD plate'
_diffrn_detector_area_resol_mean 16.0892
_diffrn_detector_type Eos
_diffrn_measured_fraction_theta_full 0.997
_diffrn_measured_fraction_theta_max 0.893
_diffrn_measurement_details
;
List of Runs (angles in degrees, time in seconds):

  # Type    Start    End  Width  t~exp~   \w     \q     \k     \f   Frames
#--------------------------------------------------------------------------
  1  \w    -36.00  48.00   1.00   27.50    --   18.58 -19.00 120.00   84
  2  \w    -50.00  27.00   1.00   27.50    --   18.58 -38.00  60.00   77
  3  \w    -44.00  34.00   1.00   27.50    --   18.58 -57.00-120.00   78
  4  \w    -42.00  11.00   1.00   27.50    --  -18.78 -77.00 -60.00   53
  5  \w    -39.00  11.00   1.00   27.50    --  -18.78 -77.00-150.00   50
  6  \w    -80.00  -4.00   1.00   27.50    --  -18.78 -57.00  30.00   76
;
_diffrn_measurement_device 'four-circle diffractometer'
_diffrn_measurement_device_type 'SuperNova, Single source at offset/far, Eos'
_diffrn_measurement_method '\w scans'
_diffrn_orient_matrix_type 'CrysAlisPro convention (1999,Acta A55,543-557)'
_diffrn_orient_matrix_UB_11 0.0113368000
_diffrn_orient_matrix_UB_12 -0.0228455000
_diffrn_orient_matrix_UB_13 0.0396827000
_diffrn_orient_matrix_UB_21 0.0063130000
_diffrn_orient_matrix_UB_22 0.0882340000
_diffrn_orient_matrix_UB_23 0.0070328000
_diffrn_orient_matrix_UB_31 -0.0216608000
_diffrn_orient_matrix_UB_32 0.0137852000
_diffrn_orient_matrix_UB_33 0.0207320000
_diffrn_radiation_monochromator mirror
_diffrn_radiation_probe x-ray
_diffrn_radiation_type 'Mo K\a'
_diffrn_radiation_wavelength 0.71073
_diffrn_reflns_av_R_equivalents 0.0450
_diffrn_reflns_av_unetI/netI 0.0522
_diffrn_reflns_Laue_measured_fraction_full 0.997
_diffrn_reflns_Laue_measured_fraction_max 0.893
_diffrn_reflns_limit_h_max 37
_diffrn_reflns_limit_h_min -36
_diffrn_reflns_limit_k_max 10
_diffrn_reflns_limit_k_min -10
_diffrn_reflns_limit_l_max 20
_diffrn_reflns_limit_l_min -21
_diffrn_reflns_number 27434
_diffrn_reflns_point_group_measured_fraction_full 0.997
_diffrn_reflns_point_group_measured_fraction_max 0.893
_diffrn_reflns_theta_full 25.242
_diffrn_reflns_theta_max 29.036
_diffrn_reflns_theta_min 3.327
_diffrn_source 'micro-focus sealed X-ray tube'
_diffrn_source_type 'SuperNova (Mo) X-ray Source'
_exptl_absorpt_coefficient_mu 2.441
_exptl_absorpt_correction_T_max 1.00000
_exptl_absorpt_correction_T_min 0.75813
_exptl_absorpt_correction_type multi-scan
_exptl_absorpt_process_details
;
CrysAlisPro 1.171.41.117a (Rigaku Oxford Diffraction, 2021)
Empirical absorption correction using spherical harmonics,
implemented in SCALE3 ABSPACK scaling algorithm.
;
_exptl_crystal_colour 'clear light colourless'
_exptl_crystal_colour_lustre clear
_exptl_crystal_colour_modifier light
_exptl_crystal_colour_primary colourless
_exptl_crystal_density_diffrn 1.543
_exptl_crystal_description plate
_exptl_crystal_F_000 1600
_exptl_crystal_size_max 0.31
_exptl_crystal_size_mid 0.24
_exptl_crystal_size_min 0.22
_refine_diff_density_max 1.652
_refine_diff_density_min -1.488
_refine_diff_density_rms 0.122
_refine_ls_extinction_method none
_refine_ls_goodness_of_fit_ref 1.151
_refine_ls_hydrogen_treatment constr
_refine_ls_matrix_type full
_refine_ls_number_parameters 453
_refine_ls_number_reflns 8072
_refine_ls_number_restraints 0
_refine_ls_restrained_S_all 1.151
_refine_ls_R_factor_all 0.0993
_refine_ls_R_factor_gt 0.0781
_refine_ls_shift/su_max 0.001
_refine_ls_shift/su_mean 0.000
_refine_ls_structure_factor_coef Fsqd
_refine_ls_weighting_details 'w=1/[\s^2^(Fo^2^)+38.4785P] where P=(Fo^2^+2Fc^2^)/3'
_refine_ls_weighting_scheme calc
_refine_ls_wR_factor_gt 0.1685
_refine_ls_wR_factor_ref 0.1771
_reflns_Friedel_coverage 0.000
_reflns_number_gt 6205
_reflns_number_total 8072
_reflns_threshold_expression 'I > 2\s(I)'
_cod_data_source_file d4cc02850c2.cif
_cod_data_source_block 20220114-lk-zzx-1474-up
_cod_depositor_comments 'Adding full bibliography for 7133411--7133420.cif.'
_cod_database_code 7133412
_shelx_shelxl_version_number 2018/3
_chemical_oxdiff_formula 'C H N Br'
_shelx_space_group_comment
;
The symmetry employed for this shelxl refinement is uniquely defined
by the following loop, which should always be used as a source of
symmetry information in preference to the above space-group names.
They are only intended as comments.
;
_olex2_refinement_description
;
1. Fixed Uiso
 At 1.2 times of:
  All C(H) groups, All C(H,H) groups
 At 1.5 times of:
  All C(H,H,H) groups
2.a Ternary CH refined with riding coordinates:
 C00R(H00R), C00T(H00T), C012(H012), C017(H017)
2.b Secondary CH2 refined with riding coordinates:
 C00Q(H00A,H00B), C010(H01F,H01G)
2.c Aromatic/amide H refined with riding coordinates:
 C009(H009), C00C(H00C), C00F(H00F), C00G(H00G), C00M(H00M), C00N(H00N),
 C00O(H00O), C00W(H00W), C00X(H00X), C00Y(H00Y), C00Z(H00Z), C011(H011),
 C013(H013), C015(H015), C018(H018), C019(H019), C01A(H01D), C01C(H01K),
 C01D(H01L), C01E(H01E)
2.d Idealised Me refined as rotating group:
 C014(H01A,H01B,H01C), C016(H01H,H01I,H01J)
;
_olex2_submission_special_instructions 'No special instructions were received'
_oxdiff_exptl_absorpt_empirical_details
;
Empirical correction (ABSPACK) includes:
- Absorption correction using spherical harmonics
- Frame scaling
;
_oxdiff_exptl_absorpt_empirical_full_max 1.268
_oxdiff_exptl_absorpt_empirical_full_min 0.807

loop_
_space_group_symop_operation_xyz
'x, y, z'
'-x, y+1/2, -z+1/2'
'-x, -y, -z'
'x, -y-1/2, z-1/2'

loop_
_atom_site_label
_atom_site_type_symbol
_atom_site_fract_x
_atom_site_fract_y
_atom_site_fract_z
_atom_site_U_iso_or_equiv
_atom_site_adp_type
_atom_site_occupancy
_atom_site_site_symmetry_order
_atom_site_calc_flag
_atom_site_refinement_flags_posn
_atom_site_refinement_flags_adp
_atom_site_refinement_flags_occupancy
_atom_site_disorder_assembly
_atom_site_disorder_group
Br01 Br 0.62857(2) 0.12108(8) 0.27156(4) 0.02970(17) Uani 1 1 d . . . . .
Br02 Br 0.86748(2) 0.62029(9) 0.25140(5) 0.03035(18) Uani 1 1 d . . . . .
O003 O 0.62298(17) 0.5502(6) 0.0715(3) 0.0297(10) Uani 1 1 d . . . . .
O004 O 0.87798(19) 1.0438(6) 0.0521(3) 0.0352(12) Uani 1 1 d . . . . .
O005 O 0.67002(18) 0.7066(7) 0.1696(3) 0.0363(12) Uani 1 1 d . . . . .
O006 O 0.83123(19) 1.2050(7) 0.1412(3) 0.0394(12) Uani 1 1 d . . . . .
C007 C 0.9053(2) 0.8121(8) 0.2160(4) 0.0221(12) Uani 1 1 d . . . . .
C008 C 0.5922(2) 0.3169(8) 0.2300(4) 0.0192(12) Uani 1 1 d . . . . .
C009 C 0.5350(2) 0.1076(9) 0.1574(4) 0.0273(14) Uani 1 1 d . . . . .
H009 H 0.553774 0.012777 0.178068 0.033 Uiso 1 1 calc R U . . .
C00A C 0.5497(2) 0.2780(8) 0.1763(4) 0.0229(13) Uani 1 1 d . . . . .
C00B C 0.5226(2) 0.4170(9) 0.1426(4) 0.0262(14) Uani 1 1 d . . . . .
C00C C 0.8623(2) 0.9005(9) 0.4144(4) 0.0277(14) Uani 1 1 d . . . . .
H00C H 0.891418 0.852726 0.396340 0.033 Uiso 1 1 calc R U . . .
C00D C 0.9484(2) 0.7679(8) 0.1693(4) 0.0235(13) Uani 1 1 d . . . . .
C00E C 0.9764(2) 0.9054(9) 0.1385(4) 0.0267(14) Uani 1 1 d . . . . .
C00F C 0.6348(2) 0.3977(8) 0.4343(4) 0.0267(14) Uani 1 1 d . . . . .
H00F H 0.604993 0.356950 0.411930 0.032 Uiso 1 1 calc R U . . .
C00G C 0.6482(3) 0.3675(9) 0.5184(4) 0.0345(16) Uani 1 1 d . . . . .
H00G H 0.627301 0.305855 0.553744 0.041 Uiso 1 1 calc R U . . .
C00H C 0.6534(2) 0.5297(8) 0.2937(4) 0.0246(13) Uani 1 1 d . . . . .
C00I C 0.8903(2) 0.9731(8) 0.2297(4) 0.0240(13) Uani 1 1 d . . . . .
C00J C 0.8467(2) 1.0320(8) 0.2697(4) 0.0247(13) Uani 1 1 d . . . . .
C00K C 0.6087(2) 0.4781(8) 0.2469(4) 0.0227(13) Uani 1 1 d . . . . .
C00L C 0.6812(2) 0.6438(9) 0.2501(4) 0.0295(14) Uani 1 1 d . . . . .
C00M C 0.9626(2) 0.5963(9) 0.1546(5) 0.0316(15) Uani 1 1 d . . . . .
H00M H 0.943932 0.502808 0.174554 0.038 Uiso 1 1 calc R U . . .
C00N C 0.7766(3) 1.2178(10) 0.2502(5) 0.0382(18) Uani 1 1 d . . . . .
H00N H 0.757673 1.293156 0.214794 0.046 Uiso 1 1 calc R U . . .
C00O C 0.8498(3) 0.8746(10) 0.4957(5) 0.0345(16) Uani 1 1 d . . . . .
H00O H 0.870075 0.809886 0.533887 0.041 Uiso 1 1 calc R U . . .
C00P C 0.6658(2) 0.4899(8) 0.3815(4) 0.0248(13) Uani 1 1 d . . . . .
C00Q C 0.5365(2) 0.6027(9) 0.1597(4) 0.0289(14) Uani 1 1 d . . . . .
H00A H 0.513145 0.653953 0.198212 0.035 Uiso 1 1 calc R U . . .
H00B H 0.533926 0.667372 0.105088 0.035 Uiso 1 1 calc R U . . .
C00R C 0.6229(2) 0.6805(8) 0.1327(4) 0.0255(13) Uani 1 1 d . . . . .
H00R H 0.612285 0.790979 0.104282 0.031 Uiso 1 1 calc R U . . .
C00S C 0.7101(2) 0.5522(8) 0.4166(4) 0.0276(14) Uani 1 1 d . . . . .
C00T C 0.9135(2) 1.1252(8) 0.1845(4) 0.0264(13) Uani 1 1 d . . . . .
H00T H 0.915240 1.224483 0.225762 0.032 Uiso 1 1 calc R U . . .
C00U C 0.7902(2) 1.0699(9) 0.3841(5) 0.0316(15) Uani 1 1 d . . . . .
C00V C 0.8334(2) 0.9970(8) 0.3547(5) 0.0276(14) Uani 1 1 d . . . . .
C00W C 0.7393(3) 0.6538(9) 0.3659(5) 0.0357(17) Uani 1 1 d . . . . .
H00W H 0.769527 0.689402 0.388711 0.043 Uiso 1 1 calc R U . . .
C00X C 1.0038(2) 0.5615(10) 0.1108(5) 0.0351(16) Uani 1 1 d . . . . .
H00X H 1.012709 0.444590 0.100198 0.042 Uiso 1 1 calc R U . . .
C00Y C 0.7624(2) 1.1759(10) 0.3299(5) 0.0370(17) Uani 1 1 d . . . . .
H00Y H 0.733053 1.219705 0.348933 0.044 Uiso 1 1 calc R U . . .
C00Z C 0.7259(3) 0.7030(9) 0.2855(5) 0.0346(16) Uani 1 1 d . . . . .
H00Z H 0.745833 0.775496 0.253234 0.041 Uiso 1 1 calc R U . . .
C010 C 0.9637(2) 1.0934(9) 0.1549(5) 0.0314(15) Uani 1 1 d . . . . .
H01F H 0.967842 1.159998 0.101629 0.038 Uiso 1 1 calc R U . . .
H01G H 0.986558 1.140348 0.198657 0.038 Uiso 1 1 calc R U . . .
C011 C 0.7781(3) 1.0388(10) 0.4703(5) 0.0378(18) Uani 1 1 d . . . . .
H011 H 0.749418 1.086037 0.490323 0.045 Uiso 1 1 calc R U . . .
C012 C 0.8781(3) 1.1756(9) 0.1126(4) 0.0312(15) Uani 1 1 d . . . . .
H012 H 0.889492 1.284860 0.085534 0.037 Uiso 1 1 calc R U . . .
C013 C 0.7217(3) 0.5166(10) 0.5042(5) 0.0355(17) Uani 1 1 d . . . . .
H013 H 0.751035 0.557832 0.528742 0.043 Uiso 1 1 calc R U . . .
C014 C 0.6510(3) 0.5924(10) -0.0001(5) 0.0364(17) Uani 1 1 d . . . . .
H01A H 0.648763 0.497820 -0.041955 0.055 Uiso 1 1 calc R U . . .
H01B H 0.684258 0.608143 0.019244 0.055 Uiso 1 1 calc R U . . .
H01C H 0.639038 0.700159 -0.026524 0.055 Uiso 1 1 calc R U . . .
C015 C 0.4817(2) 0.3810(10) 0.0934(5) 0.0352(16) Uani 1 1 d . . . . .
H015 H 0.463163 0.474514 0.070525 0.042 Uiso 1 1 calc R U . . .
C016 C 0.8527(3) 1.0871(10) -0.0262(4) 0.0347(16) Uani 1 1 d . . . . .
H01H H 0.857086 0.994470 -0.068109 0.052 Uiso 1 1 calc R U . . .
H01I H 0.865005 1.196744 -0.048364 0.052 Uiso 1 1 calc R U . . .
H01J H 0.818759 1.099790 -0.015674 0.052 Uiso 1 1 calc R U . . .
C017 C 0.5867(2) 0.6319(8) 0.1997(4) 0.0257(13) Uani 1 1 d . . . . .
H017 H 0.585007 0.730648 0.241038 0.031 Uiso 1 1 calc R U . . .
C018 C 0.6920(3) 0.4256(10) 0.5532(5) 0.0389(18) Uani 1 1 d . . . . .
H018 H 0.700871 0.401050 0.611064 0.047 Uiso 1 1 calc R U . . .
C019 C 1.0172(3) 0.8662(11) 0.0956(5) 0.0364(17) Uani 1 1 d . . . . .
H019 H 1.036000 0.958183 0.074405 0.044 Uiso 1 1 calc R U . . .
C01A C 0.4939(2) 0.0748(10) 0.1093(5) 0.0350(16) Uani 1 1 d . . . . .
H01D H 0.484033 -0.041595 0.098733 0.042 Uiso 1 1 calc R U . . .
C01B C 0.8191(3) 1.1491(9) 0.2207(5) 0.0343(16) Uani 1 1 d . . . . .
C01C C 1.0314(3) 0.6951(11) 0.0829(5) 0.0401(18) Uani 1 1 d . . . . .
H01K H 1.060083 0.671067 0.055044 0.048 Uiso 1 1 calc R U . . .
C01D C 0.8064(3) 0.9439(10) 0.5244(5) 0.0393(18) Uani 1 1 d . . . . .
H01L H 0.797201 0.923649 0.581318 0.047 Uiso 1 1 calc R U . . .
C01E C 0.4672(3) 0.2111(11) 0.0767(5) 0.0398(18) Uani 1 1 d . . . . .
H01E H 0.439043 0.189229 0.043027 0.048 Uiso 1 1 calc R U . . .

loop_
_atom_site_aniso_label
_atom_site_aniso_U_11
_atom_site_aniso_U_22
_atom_site_aniso_U_33
_atom_site_aniso_U_23
_atom_site_aniso_U_13
_atom_site_aniso_U_12
Br01 0.0346(4) 0.0183(3) 0.0355(4) 0.0000(3) -0.0078(3) 0.0020(3)
Br02 0.0329(4) 0.0227(3) 0.0362(4) 0.0005(3) 0.0102(3) -0.0034(3)
O003 0.033(2) 0.024(2) 0.032(3) -0.004(2) 0.008(2) -0.007(2)
O004 0.048(3) 0.024(2) 0.032(3) 0.002(2) -0.016(2) 0.006(2)
O005 0.041(3) 0.036(3) 0.032(3) 0.007(2) 0.000(2) -0.016(2)
O006 0.043(3) 0.041(3) 0.034(3) 0.007(2) -0.006(2) 0.014(2)
C007 0.024(3) 0.021(3) 0.021(3) 0.005(2) -0.007(2) -0.002(2)
C008 0.020(3) 0.019(3) 0.019(3) 0.001(2) -0.002(2) 0.002(2)
C009 0.026(3) 0.028(3) 0.028(3) -0.001(3) -0.001(3) -0.003(3)
C00A 0.022(3) 0.027(3) 0.020(3) -0.001(3) 0.006(2) -0.002(2)
C00B 0.024(3) 0.032(3) 0.023(3) 0.004(3) 0.004(2) -0.001(3)
C00C 0.022(3) 0.029(3) 0.032(3) -0.004(3) 0.000(3) -0.004(3)
C00D 0.024(3) 0.026(3) 0.020(3) 0.003(3) -0.001(2) -0.002(3)
C00E 0.027(3) 0.027(3) 0.026(3) 0.002(3) -0.005(3) -0.001(3)
C00F 0.033(3) 0.023(3) 0.023(3) -0.003(3) 0.002(3) 0.007(3)
C00G 0.049(4) 0.028(4) 0.027(3) 0.002(3) 0.006(3) 0.008(3)
C00H 0.029(3) 0.021(3) 0.024(3) -0.003(3) 0.001(3) 0.001(3)
C00I 0.026(3) 0.022(3) 0.024(3) 0.002(3) -0.006(2) 0.000(3)
C00J 0.025(3) 0.024(3) 0.024(3) -0.003(3) -0.003(3) 0.000(3)
C00K 0.026(3) 0.024(3) 0.018(3) 0.003(2) 0.002(2) 0.000(2)
C00L 0.034(4) 0.024(3) 0.031(4) 0.000(3) 0.003(3) -0.004(3)
C00M 0.033(4) 0.026(3) 0.035(4) 0.000(3) 0.000(3) -0.002(3)
C00N 0.031(4) 0.031(4) 0.052(5) -0.006(4) -0.011(3) 0.010(3)
C00O 0.039(4) 0.030(4) 0.034(4) -0.003(3) -0.006(3) -0.006(3)
C00P 0.027(3) 0.019(3) 0.028(3) -0.009(3) 0.002(3) 0.006(2)
C00Q 0.035(4) 0.025(3) 0.026(3) 0.004(3) 0.001(3) 0.007(3)
C00R 0.027(3) 0.020(3) 0.029(3) 0.002(3) 0.002(3) -0.001(3)
C00S 0.027(3) 0.022(3) 0.033(4) -0.009(3) -0.004(3) 0.005(3)
C00T 0.035(3) 0.017(3) 0.026(3) 0.004(3) -0.007(3) -0.003(3)
C00U 0.024(3) 0.030(4) 0.040(4) -0.011(3) 0.002(3) -0.009(3)
C00V 0.025(3) 0.020(3) 0.038(4) -0.012(3) -0.002(3) -0.003(3)
C00W 0.032(4) 0.029(4) 0.045(4) -0.011(3) -0.007(3) -0.006(3)
C00X 0.031(4) 0.036(4) 0.039(4) -0.002(3) 0.005(3) 0.007(3)
C00Y 0.025(3) 0.031(4) 0.055(5) -0.018(4) 0.003(3) 0.004(3)
C00Z 0.035(4) 0.026(4) 0.042(4) -0.001(3) 0.001(3) -0.010(3)
C010 0.033(4) 0.027(3) 0.034(4) 0.009(3) 0.003(3) -0.004(3)
C011 0.034(4) 0.035(4) 0.045(4) -0.019(3) 0.011(3) -0.012(3)
C012 0.043(4) 0.020(3) 0.030(4) 0.002(3) -0.002(3) 0.000(3)
C013 0.033(4) 0.038(4) 0.035(4) -0.010(3) -0.006(3) 0.011(3)
C014 0.043(4) 0.033(4) 0.035(4) 0.002(3) 0.014(3) -0.004(3)
C015 0.030(3) 0.041(4) 0.034(4) 0.006(3) -0.002(3) 0.002(3)
C016 0.041(4) 0.035(4) 0.027(3) 0.003(3) -0.009(3) 0.003(3)
C017 0.029(3) 0.018(3) 0.030(3) 0.002(3) 0.002(3) 0.002(3)
C018 0.045(4) 0.042(4) 0.028(4) -0.005(3) -0.011(3) 0.012(4)
C019 0.032(4) 0.042(4) 0.036(4) 0.006(3) 0.003(3) -0.007(3)
C01A 0.030(4) 0.039(4) 0.036(4) -0.005(3) -0.003(3) -0.011(3)
C01B 0.037(4) 0.025(3) 0.040(4) -0.003(3) -0.008(3) 0.007(3)
C01C 0.028(4) 0.049(5) 0.044(4) 0.000(4) 0.009(3) 0.009(3)
C01D 0.048(4) 0.042(4) 0.029(4) -0.012(3) 0.010(3) -0.016(4)
C01E 0.028(4) 0.053(5) 0.039(4) -0.002(4) -0.007(3) -0.008(3)

loop_
_atom_type_symbol
_atom_type_description
_atom_type_scat_dispersion_real
_atom_type_scat_dispersion_imag
_atom_type_scat_source
C C 0.0033 0.0016 'International Tables Vol C Tables 4.2.6.8 and 6.1.1.4'
H H 0.0000 0.0000 'International Tables Vol C Tables 4.2.6.8 and 6.1.1.4'
Br Br -0.2901 2.4595 'International Tables Vol C Tables 4.2.6.8 and 6.1.1.4'
O O 0.0106 0.0060 'International Tables Vol C Tables 4.2.6.8 and 6.1.1.4'

loop_
_geom_angle_atom_site_label_1
_geom_angle_atom_site_label_2
_geom_angle_atom_site_label_3
_geom_angle
_geom_angle_site_symmetry_1
_geom_angle_site_symmetry_3
_geom_angle_publ_flag
C00R O003 C014 113.1(5) . . ?
C012 O004 C016 113.8(5) . . ?
C00L O005 C00R 119.6(5) . . ?
C01B O006 C012 120.0(5) . . ?
C00D C007 Br02 116.2(4) . . ?
C00I C007 Br02 119.3(5) . . ?
C00I C007 C00D 124.4(6) . . ?
C00A C008 Br01 116.5(4) . . ?
C00K C008 Br01 118.8(4) . . ?
C00K C008 C00A 124.5(6) . . ?
C00A C009 H009 119.3 . . ?
C01A C009 H009 119.3 . . ?
C01A C009 C00A 121.4(7) . . ?
C009 C00A C008 122.6(6) . . ?
C009 C00A C00B 118.7(6) . . ?
C00B C00A C008 118.6(6) . . ?
C00A C00B C00Q 121.5(6) . . ?
C015 C00B C00A 118.9(6) . . ?
C015 C00B C00Q 119.6(6) . . ?
C00O C00C H00C 118.8 . . ?
C00O C00C C00V 122.3(6) . . ?
C00V C00C H00C 118.8 . . ?
C00E C00D C007 118.3(6) . . ?
C00M C00D C007 122.7(6) . . ?
C00M C00D C00E 119.0(6) . . ?
C00D C00E C010 121.2(6) . . ?
C019 C00E C00D 119.0(6) . . ?
C019 C00E C010 119.7(6) . . ?
C00G C00F H00F 120.2 . . ?
C00G C00F C00P 119.6(7) . . ?
C00P C00F H00F 120.2 . . ?
C00F C00G H00G 119.3 . . ?
C00F C00G C018 121.5(7) . . ?
C018 C00G H00G 119.3 . . ?
C00L C00H C00K 114.4(6) . . ?
C00L C00H C00P 119.3(6) . . ?
C00P C00H C00K 125.7(6) . . ?
C007 C00I C00J 129.2(6) . . ?
C007 C00I C00T 119.7(6) . . ?
C00J C00I C00T 109.9(5) . . ?
C00V C00J C00I 126.5(6) . . ?
C01B C00J C00I 114.8(6) . . ?
C01B C00J C00V 118.3(6) . . ?
C008 C00K C00H 128.4(6) . . ?
C008 C00K C017 119.6(6) . . ?
C00H C00K C017 110.7(5) . . ?
O005 C00L C00Z 114.2(6) . . ?
C00H C00L O005 124.4(6) . . ?
C00H C00L C00Z 121.3(7) . . ?
C00D C00M H00M 119.7 . . ?
C00X C00M C00D 120.5(7) . . ?
C00X C00M H00M 119.7 . . ?
C00Y C00N H00N 120.2 . . ?
C00Y C00N C01B 119.7(7) . . ?
C01B C00N H00N 120.2 . . ?
C00C C00O H00O 120.0 . . ?
C00C C00O C01D 120.1(7) . . ?
C01D C00O H00O 120.0 . . ?
C00F C00P C00H 122.4(6) . . ?
C00F C00P C00S 119.4(6) . . ?
C00S C00P C00H 118.2(6) . . ?
C00B C00Q H00A 108.3 . . ?
C00B C00Q H00B 108.3 . . ?
C00B C00Q C017 116.1(5) . . ?
H00A C00Q H00B 107.4 . . ?
C017 C00Q H00A 108.3 . . ?
C017 C00Q H00B 108.3 . . ?
O003 C00R O005 110.7(5) . . ?
O003 C00R H00R 108.4 . . ?
O003 C00R C017 108.3(5) . . ?
O005 C00R H00R 108.4 . . ?
O005 C00R C017 112.5(5) . . ?
C017 C00R H00R 108.4 . . ?
C00W C00S C00P 119.3(6) . . ?
C00W C00S C013 122.4(6) . . ?
C013 C00S C00P 118.2(7) . . ?
C00I C00T H00T 107.3 . . ?
C010 C00T C00I 115.9(5) . . ?
C010 C00T H00T 107.3 . . ?
C010 C00T C012 113.7(6) . . ?
C012 C00T C00I 105.0(5) . . ?
C012 C00T H00T 107.3 . . ?
C00Y C00U C00V 119.8(7) . . ?
C00Y C00U C011 121.8(7) . . ?
C011 C00U C00V 118.4(7) . . ?
C00C C00V C00U 117.6(6) . . ?
C00J C00V C00C 123.3(6) . . ?
C00J C00V C00U 119.0(6) . . ?
C00S C00W H00W 118.8 . . ?
C00Z C00W C00S 122.4(7) . . ?
C00Z C00W H00W 118.8 . . ?
C00M C00X H00X 119.8 . . ?
C01C C00X C00M 120.3(7) . . ?
C01C C00X H00X 119.8 . . ?
C00N C00Y C00U 121.3(7) . . ?
C00N C00Y H00Y 119.4 . . ?
C00U C00Y H00Y 119.4 . . ?
C00L C00Z H00Z 120.6 . . ?
C00W C00Z C00L 118.7(7) . . ?
C00W C00Z H00Z 120.6 . . ?
C00E C010 C00T 115.7(6) . . ?
C00E C010 H01F 108.4 . . ?
C00E C010 H01G 108.4 . . ?
C00T C010 H01F 108.4 . . ?
C00T C010 H01G 108.4 . . ?
H01F C010 H01G 107.4 . . ?
C00U C011 H011 119.0 . . ?
C01D C011 C00U 122.0(7) . . ?
C01D C011 H011 119.0 . . ?
O004 C012 O006 110.7(6) . . ?
O004 C012 C00T 107.6(5) . . ?
O004 C012 H012 108.4 . . ?
O006 C012 C00T 113.2(6) . . ?
O006 C012 H012 108.4 . . ?
C00T C012 H012 108.4 . . ?
C00S C013 H013 119.3 . . ?
C018 C013 C00S 121.5(7) . . ?
C018 C013 H013 119.3 . . ?
O003 C014 H01A 109.5 . . ?
O003 C014 H01B 109.5 . . ?
O003 C014 H01C 109.5 . . ?
H01A C014 H01B 109.5 . . ?
H01A C014 H01C 109.5 . . ?
H01B C014 H01C 109.5 . . ?
C00B C015 H015 119.3 . . ?
C00B C015 C01E 121.5(7) . . ?
C01E C015 H015 119.3 . . ?
O004 C016 H01H 109.5 . . ?
O004 C016 H01I 109.5 . . ?
O004 C016 H01J 109.5 . . ?
H01H C016 H01I 109.5 . . ?
H01H C016 H01J 109.5 . . ?
H01I C016 H01J 109.5 . . ?
C00K C017 C00Q 115.8(5) . . ?
C00K C017 C00R 104.8(5) . . ?
C00K C017 H017 107.9 . . ?
C00Q C017 H017 107.9 . . ?
C00R C017 C00Q 112.3(5) . . ?
C00R C017 H017 107.9 . . ?
C00G C018 H018 120.0 . . ?
C013 C018 C00G 119.9(7) . . ?
C013 C018 H018 120.0 . . ?
C00E C019 H019 119.3 . . ?
C00E C019 C01C 121.5(7) . . ?
C01C C019 H019 119.3 . . ?
C009 C01A H01D 120.1 . . ?
C01E C01A C009 119.8(7) . . ?
C01E C01A H01D 120.1 . . ?
O006 C01B C00J 123.2(6) . . ?
O006 C01B C00N 115.2(6) . . ?
C00J C01B C00N 121.6(7) . . ?
C00X C01C C019 119.7(7) . . ?
C00X C01C H01K 120.2 . . ?
C019 C01C H01K 120.2 . . ?
C00O C01D H01L 120.2 . . ?
C011 C01D C00O 119.7(7) . . ?
C011 C01D H01L 120.2 . . ?
C015 C01E H01E 120.2 . . ?
C01A C01E C015 119.7(7) . . ?
C01A C01E H01E 120.2 . . ?

loop_
_geom_bond_atom_site_label_1
_geom_bond_atom_site_label_2
_geom_bond_distance
_geom_bond_site_symmetry_2
_geom_bond_publ_flag
Br01 C008 1.919(6) . ?
Br02 C007 1.913(6) . ?
O003 C00R 1.386(8) . ?
O003 C014 1.432(8) . ?
O004 C012 1.388(8) . ?
O004 C016 1.432(8) . ?
O005 C00L 1.375(8) . ?
O005 C00R 1.438(8) . ?
O006 C012 1.425(9) . ?
O006 C01B 1.373(9) . ?
C007 C00D 1.481(9) . ?
C007 C00I 1.328(9) . ?
C008 C00A 1.466(8) . ?
C008 C00K 1.346(9) . ?
C009 H009 0.9500 . ?
C009 C00A 1.403(9) . ?
C009 C01A 1.377(9) . ?
C00A C00B 1.405(9) . ?
C00B C00Q 1.503(9) . ?
C00B C015 1.387(9) . ?
C00C H00C 0.9500 . ?
C00C C00O 1.350(10) . ?
C00C C00V 1.424(10) . ?
C00D C00E 1.414(9) . ?
C00D C00M 1.400(9) . ?
C00E C010 1.514(9) . ?
C00E C019 1.386(10) . ?
C00F H00F 0.9500 . ?
C00F C00G 1.376(9) . ?
C00F C00P 1.415(9) . ?
C00G H00G 0.9500 . ?
C00G C018 1.400(11) . ?
C00H C00K 1.485(9) . ?
C00H C00L 1.374(9) . ?
C00H C00P 1.438(9) . ?
C00I C00J 1.468(9) . ?
C00I C00T 1.528(9) . ?
C00J C00V 1.422(9) . ?
C00J C01B 1.399(9) . ?
C00K C017 1.514(9) . ?
C00L C00Z 1.427(10) . ?
C00M H00M 0.9500 . ?
C00M C00X 1.395(10) . ?
C00N H00N 0.9500 . ?
C00N C00Y 1.364(11) . ?
C00N C01B 1.403(10) . ?
C00O H00O 0.9500 . ?
C00O C01D 1.422(11) . ?
C00P C00S 1.426(9) . ?
C00Q H00A 0.9900 . ?
C00Q H00B 0.9900 . ?
C00Q C017 1.540(9) . ?
C00R H00R 1.0000 . ?
C00R C017 1.537(9) . ?
C00S C00W 1.402(10) . ?
C00S C013 1.424(10) . ?
C00T H00T 1.0000 . ?
C00T C010 1.522(9) . ?
C00T C012 1.525(9) . ?
C00U C00V 1.432(9) . ?
C00U C00Y 1.394(11) . ?
C00U C011 1.425(10) . ?
C00W H00W 0.9500 . ?
C00W C00Z 1.354(10) . ?
C00X H00X 0.9500 . ?
C00X C01C 1.370(11) . ?
C00Y H00Y 0.9500 . ?
C00Z H00Z 0.9500 . ?
C010 H01F 0.9900 . ?
C010 H01G 0.9900 . ?
C011 H011 0.9500 . ?
C011 C01D 1.353(11) . ?
C012 H012 1.0000 . ?
C013 H013 0.9500 . ?
C013 C018 1.351(11) . ?
C014 H01A 0.9800 . ?
C014 H01B 0.9800 . ?
C014 H01C 0.9800 . ?
C015 H015 0.9500 . ?
C015 C01E 1.391(11) . ?
C016 H01H 0.9800 . ?
C016 H01I 0.9800 . ?
C016 H01J 0.9800 . ?
C017 H017 1.0000 . ?
C018 H018 0.9500 . ?
C019 H019 0.9500 . ?
C019 C01C 1.391(11) . ?
C01A H01D 0.9500 . ?
C01A C01E 1.376(11) . ?
C01C H01K 0.9500 . ?
C01D H01L 0.9500 . ?
C01E H01E 0.9500 . ?

loop_
_geom_torsion_atom_site_label_1
_geom_torsion_atom_site_label_2
_geom_torsion_atom_site_label_3
_geom_torsion_atom_site_label_4
_geom_torsion
_geom_torsion_site_symmetry_1
_geom_torsion_site_symmetry_2
_geom_torsion_site_symmetry_3
_geom_torsion_site_symmetry_4
_geom_torsion_publ_flag
Br01 C008 C00A C009 1.5(8) . . . . ?
Br01 C008 C00A C00B -178.4(4) . . . . ?
Br01 C008 C00K C00H 1.4(9) . . . . ?
Br01 C008 C00K C017 167.0(4) . . . . ?
Br02 C007 C00D C00E 177.3(5) . . . . ?
Br02 C007 C00D C00M -2.8(8) . . . . ?
Br02 C007 C00I C00J -0.3(10) . . . . ?
Br02 C007 C00I C00T -166.1(4) . . . . ?
O003 C00R C017 C00K 69.6(6) . . . . ?
O003 C00R C017 C00Q -56.8(7) . . . . ?
O005 C00L C00Z C00W 177.4(7) . . . . ?
O005 C00R C017 C00K -53.1(7) . . . . ?
O005 C00R C017 C00Q -179.5(5) . . . . ?
C007 C00D C00E C010 1.9(9) . . . . ?
C007 C00D C00E C019 179.2(6) . . . . ?
C007 C00D C00M C00X -179.5(6) . . . . ?
C007 C00I C00J C00V 60.8(10) . . . . ?
C007 C00I C00J C01B -126.6(8) . . . . ?
C007 C00I C00T C010 -23.1(9) . . . . ?
C007 C00I C00T C012 103.2(7) . . . . ?
C008 C00A C00B C00Q 0.5(9) . . . . ?
C008 C00A C00B C015 -178.6(6) . . . . ?
C008 C00K C017 C00Q 20.8(9) . . . . ?
C008 C00K C017 C00R -103.4(7) . . . . ?
C009 C00A C00B C00Q -179.5(6) . . . . ?
C009 C00A C00B C015 1.5(9) . . . . ?
C009 C01A C01E C015 -0.7(11) . . . . ?
C00A C008 C00K C00H -174.0(6) . . . . ?
C00A C008 C00K C017 -8.4(9) . . . . ?
C00A C009 C01A C01E 2.0(11) . . . . ?
C00A C00B C00Q C017 12.3(9) . . . . ?
C00A C00B C015 C01E -0.2(10) . . . . ?
C00B C00Q C017 C00K -22.2(8) . . . . ?
C00B C00Q C017 C00R 98.1(7) . . . . ?
C00B C015 C01E C01A -0.2(12) . . . . ?
C00C C00O C01D C011 -1.3(11) . . . . ?
C00D C007 C00I C00J 175.4(6) . . . . ?
C00D C007 C00I C00T 9.7(10) . . . . ?
C00D C00E C010 C00T -15.5(9) . . . . ?
C00D C00E C019 C01C -0.5(11) . . . . ?
C00D C00M C00X C01C 1.2(11) . . . . ?
C00E C00D C00M C00X 0.5(10) . . . . ?
C00E C019 C01C C00X 2.1(12) . . . . ?
C00F C00G C018 C013 1.4(11) . . . . ?
C00F C00P C00S C00W -175.6(6) . . . . ?
C00F C00P C00S C013 0.8(9) . . . . ?
C00G C00F C00P C00H -178.4(6) . . . . ?
C00G C00F C00P C00S -0.9(9) . . . . ?
C00H C00K C017 C00Q -171.2(5) . . . . ?
C00H C00K C017 C00R 64.5(6) . . . . ?
C00H C00L C00Z C00W -4.4(11) . . . . ?
C00H C00P C00S C00W 2.0(9) . . . . ?
C00H C00P C00S C013 178.4(6) . . . . ?
C00I C007 C00D C00E 1.4(9) . . . . ?
C00I C007 C00D C00M -178.7(7) . . . . ?
C00I C00J C00V C00C 1.6(10) . . . . ?
C00I C00J C00V C00U 178.0(6) . . . . ?
C00I C00J C01B O006 0.3(10) . . . . ?
C00I C00J C01B C00N -179.8(6) . . . . ?
C00I C00T C010 C00E 25.2(9) . . . . ?
C00I C00T C012 O004 -70.3(7) . . . . ?
C00I C00T C012 O006 52.3(7) . . . . ?
C00J C00I C00T C010 168.6(6) . . . . ?
C00J C00I C00T C012 -65.1(7) . . . . ?
C00K C008 C00A C009 177.1(6) . . . . ?
C00K C008 C00A C00B -2.8(9) . . . . ?
C00K C00H C00L O005 -0.6(10) . . . . ?
C00K C00H C00L C00Z -178.6(6) . . . . ?
C00K C00H C00P C00F -1.5(10) . . . . ?
C00K C00H C00P C00S -179.1(6) . . . . ?
C00L O005 C00R O003 -104.1(7) . . . . ?
C00L O005 C00R C017 17.3(8) . . . . ?
C00L C00H C00K C008 127.2(7) . . . . ?
C00L C00H C00K C017 -39.4(8) . . . . ?
C00L C00H C00P C00F 169.1(6) . . . . ?
C00L C00H C00P C00S -8.4(9) . . . . ?
C00M C00D C00E C010 -178.1(6) . . . . ?
C00M C00D C00E C019 -0.8(10) . . . . ?
C00M C00X C01C C019 -2.4(12) . . . . ?
C00O C00C C00V C00J 177.4(7) . . . . ?
C00O C00C C00V C00U 1.0(10) . . . . ?
C00P C00F C00G C018 -0.2(10) . . . . ?
C00P C00H C00K C008 -61.7(10) . . . . ?
C00P C00H C00K C017 131.7(6) . . . . ?
C00P C00H C00L O005 -172.3(6) . . . . ?
C00P C00H C00L C00Z 9.7(10) . . . . ?
C00P C00S C00W C00Z 3.4(10) . . . . ?
C00P C00S C013 C018 0.4(10) . . . . ?
C00Q C00B C015 C01E -179.3(7) . . . . ?
C00R O005 C00L C00H 12.1(10) . . . . ?
C00R O005 C00L C00Z -169.8(6) . . . . ?
C00S C00W C00Z C00L -2.4(11) . . . . ?
C00S C013 C018 C00G -1.5(11) . . . . ?
C00T C00I C00J C00V -132.3(7) . . . . ?
C00T C00I C00J C01B 40.2(8) . . . . ?
C00U C011 C01D C00O 1.0(11) . . . . ?
C00V C00C C00O C01D 0.3(11) . . . . ?
C00V C00J C01B O006 173.6(6) . . . . ?
C00V C00J C01B C00N -6.6(10) . . . . ?
C00V C00U C00Y C00N -2.7(11) . . . . ?
C00V C00U C011 C01D 0.4(10) . . . . ?
C00W C00S C013 C018 176.7(7) . . . . ?
C00Y C00N C01B O006 -177.3(7) . . . . ?
C00Y C00N C01B C00J 2.8(11) . . . . ?
C00Y C00U C00V C00C 175.4(6) . . . . ?
C00Y C00U C00V C00J -1.2(9) . . . . ?
C00Y C00U C011 C01D -176.3(7) . . . . ?
C010 C00E C019 C01C 176.8(7) . . . . ?
C010 C00T C012 O004 57.4(7) . . . . ?
C010 C00T C012 O006 180.0(6) . . . . ?
C011 C00U C00V C00C -1.3(9) . . . . ?
C011 C00U C00V C00J -177.9(6) . . . . ?
C011 C00U C00Y C00N 173.9(7) . . . . ?
C012 O006 C01B C00J -14.0(10) . . . . ?
C012 O006 C01B C00N 166.1(6) . . . . ?
C012 C00T C010 C00E -96.6(7) . . . . ?
C013 C00S C00W C00Z -172.8(7) . . . . ?
C014 O003 C00R O005 -63.8(7) . . . . ?
C014 O003 C00R C017 172.4(6) . . . . ?
C015 C00B C00Q C017 -168.7(6) . . . . ?
C016 O004 C012 O006 66.3(7) . . . . ?
C016 O004 C012 C00T -169.5(6) . . . . ?
C019 C00E C010 C00T 167.2(6) . . . . ?
C01A C009 C00A C008 177.6(6) . . . . ?
C01A C009 C00A C00B -2.4(10) . . . . ?
C01B O006 C012 O004 105.8(7) . . . . ?
C01B O006 C012 C00T -15.1(9) . . . . ?
C01B C00J C00V C00C -170.7(6) . . . . ?
C01B C00J C00V C00U 5.7(9) . . . . ?
C01B C00N C00Y C00U 2.0(11) . . . . ?
